data_4512670
loop_
_publ_author_name
'Wang, Ya-Wen'
'Liu, Shun-Bang'
'Yang, Yan-Ling'
'Wang, Peng-Zhi'
'Zhang, Ai-Jiang'
'Peng, Yu'

_publ_section_title
;
 A Terbium(III)-Complex-Based On-Off Fluorescent Chemosensor for Phosphate
 Anions in Aqueous Solution and Its Application in Molecular Logic Gates.
;
_journal_issue 7
_journal_name_full 'ACS applied materials &amp; interfaces'
_journal_page_first 4415
_journal_page_last 4422
_journal_paper_doi 10.1021/am5089346
_journal_volume 7
_journal_year 2015
_chemical_formula_sum 'C39 H46 N O14 S3'
_chemical_formula_weight 848.95
_chemical_name_systematic
; 
 ? 
;
_space_group_IT_number 2
_symmetry_cell_setting triclinic
_symmetry_space_group_name_Hall '-P 1'
_symmetry_space_group_name_H-M 'P -1'
_atom_sites_solution_hydrogens geom
_atom_sites_solution_primary direct
_atom_sites_solution_secondary difmap
_audit_creation_method SHELXL-97
_cell_angle_alpha 89.269(7)
_cell_angle_beta 88.734(7)
_cell_angle_gamma 79.065(7)
_cell_formula_units_Z 2
_cell_length_a 10.8235(9)
_cell_length_b 11.5062(9)
_cell_length_c 17.3496(14)
_cell_measurement_reflns_used 3304
_cell_measurement_temperature 293(2)
_cell_measurement_theta_max 25.6990
_cell_measurement_theta_min 3.6880
_cell_volume 2120.8(3)
_computing_cell_refinement 'CrysAlisPro  (Agilent Technologies)'
_computing_data_collection 'CrysAlisPro  (Agilent Technologies)'
_computing_data_reduction 'CrysAlisPro  (Agilent Technologies)'
_computing_molecular_graphics 'Bruker SHELXTL'
_computing_publication_material 'Bruker SHELXTL'
_computing_structure_refinement 'SHELXL-97 (Sheldrick, 1997)'
_computing_structure_solution 'SHELXS-97 (Sheldrick, 1990)'
_diffrn_ambient_temperature 293(2)
_diffrn_measured_fraction_theta_full 0.998
_diffrn_measured_fraction_theta_max 0.997
_diffrn_measurement_device_type 'SuperNova, Dual, Cu at zero, Eos'
_diffrn_measurement_method '\w scans'
_diffrn_radiation_monochromator graphite
_diffrn_radiation_source 'fine-focus sealed tube'
_diffrn_radiation_type MoK\a
_diffrn_radiation_wavelength 0.71073
_diffrn_reflns_av_R_equivalents 0.0483
_diffrn_reflns_av_sigmaI/netI 0.0905
_diffrn_reflns_limit_h_max 12
_diffrn_reflns_limit_h_min -13
_diffrn_reflns_limit_k_max 13
_diffrn_reflns_limit_k_min -14
_diffrn_reflns_limit_l_max 18
_diffrn_reflns_limit_l_min -21
_diffrn_reflns_number 15148
_diffrn_reflns_theta_full 25.50
_diffrn_reflns_theta_max 26.02
_diffrn_reflns_theta_min 2.95
_exptl_absorpt_coefficient_mu 0.240
_exptl_absorpt_correction_T_max 0.995
_exptl_absorpt_correction_T_min 0.960
_exptl_absorpt_correction_type multi-scan
_exptl_absorpt_process_details sadabs
_exptl_crystal_colour 'clear light colourless'
_exptl_crystal_density_diffrn 1.329
_exptl_crystal_density_method 'not measured'
_exptl_crystal_description plate
_exptl_crystal_F_000 894
_exptl_crystal_size_max 0.2700
_exptl_crystal_size_mid 0.1400
_exptl_crystal_size_min 0.0200
_refine_diff_density_max 0.828
_refine_diff_density_min -0.396
_refine_diff_density_rms 0.060
_refine_ls_extinction_method none
_refine_ls_goodness_of_fit_ref 1.017
_refine_ls_hydrogen_treatment constr
_refine_ls_matrix_type full
_refine_ls_number_parameters 528
_refine_ls_number_reflns 8337
_refine_ls_number_restraints 0
_refine_ls_restrained_S_all 1.017
_refine_ls_R_factor_all 0.1479
_refine_ls_R_factor_gt 0.0815
_refine_ls_shift/su_max 0.025
_refine_ls_shift/su_mean 0.000
_refine_ls_structure_factor_coef Fsqd
_refine_ls_weighting_details 'calc w=1/[\s^2^(Fo^2^)+(0.0630P)^2^+2.9137P] where P=(Fo^2^+2Fc^2^)/3'
_refine_ls_weighting_scheme calc
_refine_ls_wR_factor_gt 0.1723
_refine_ls_wR_factor_ref 0.2206
_reflns_number_gt 4431
_reflns_number_total 8337
_reflns_threshold_expression >2sigma(I)
_cod_data_source_file am5089346_si_002.cif
_cod_data_source_block yangyl0925
_cod_depositor_comments
;
The following automatic conversions were performed:

'_symmetry_cell_setting' value 'Triclinic' changed to 'triclinic'
according to
/usr/data/users/saulius/crontab/automatic-downloads/rss-feeds/ACS/lib/dictionaries/cif_core.dic
dictionary named 'cif_core.dic' version 2.4.2 from 2011-04-26.

Automatic conversion script
Id: cif_fix_values 3008 2015-01-20 13:52:24Z robertas 

 Adding full bibliography for 4512667--4512670.cif.
;
_cod_original_sg_symbol_H-M P-1
_cod_database_code 4512670

loop_
_symmetry_equiv_pos_as_xyz
'x, y, z'
'-x, -y, -z'

loop_
_atom_site_label
_atom_site_type_symbol
_atom_site_fract_x
_atom_site_fract_y
_atom_site_fract_z
_atom_site_U_iso_or_equiv
_atom_site_adp_type
_atom_site_occupancy
_atom_site_symmetry_multiplicity
_atom_site_calc_flag
_atom_site_refinement_flags
S1 S 1.10574(11) -0.00178(11) 0.33124(7) 0.0499(3) Uani 1 1 d .
S2 S 0.82452(16) 0.94453(19) 0.04729(11) 0.0942(6) Uani 1 1 d .
S3 S 0.3526(2) 0.22915(17) 0.11004(12) 0.0962(6) Uani 1 1 d .
O1 O 0.8604(3) 0.2888(3) 0.46749(17) 0.0437(7) Uani 1 1 d .
O2 O 0.6404(3) 0.4386(3) 0.46803(19) 0.0559(9) Uani 1 1 d .
O3 O 0.5877(3) 0.5036(4) 0.5865(2) 0.0643(10) Uani 1 1 d .
H3 H 0.5174 0.5155 0.5679 0.096 Uiso 1 1 calc R
O4 O 0.8454(3) 0.2963(3) 0.28082(18) 0.0527(9) Uani 1 1 d .
O5 O 1.0353(4) 0.4100(4) 0.1013(3) 0.1046(16) Uani 1 1 d .
H2 H 1.1041 0.3715 0.0883 0.157 Uiso 1 1 calc R
O6 O 1.0282(4) 0.2507(4) 0.1708(3) 0.0859(13) Uani 1 1 d .
O7 O 0.7375(3) 0.0060(3) 0.36982(17) 0.0521(9) Uani 1 1 d .
O8 O 0.5931(4) 0.0228(4) 0.2431(2) 0.0860(14) Uani 1 1 d .
O9 O 0.5063(5) -0.1335(4) 0.2311(2) 0.0893(15) Uani 1 1 d .
H9 H 0.5048 -0.1122 0.1858 0.134 Uiso 1 1 calc R
O10 O 1.0925(3) -0.0641(3) 0.40206(19) 0.0651(10) Uani 1 1 d .
O11 O 1.2017(3) 0.0685(3) 0.3249(2) 0.0747(11) Uani 1 1 d .
O12 O 0.6928(4) 0.9959(4) 0.0242(2) 0.0881(14) Uani 1 1 d .
O13 O 0.2702(4) 0.3289(5) 0.0700(3) 0.1165(19) Uani 1 1 d .
O14 O 0.4908(4) 0.9110(5) 0.0830(2) 0.0893(14) Uani 1 1 d G
H14A H 0.5528 0.9394 0.0653 0.134 Uiso 1 1 d G
H14B H 0.4242 0.9434 0.0602 0.134 Uiso 1 1 d G
N1 N 0.9682(3) 0.0774(3) 0.3110(2) 0.0405(9) Uani 1 1 d .
H1 H 0.9763 0.1255 0.2736 0.049 Uiso 1 1 d R
C1 C 0.8815(4) 0.1401(4) 0.3710(2) 0.0372(10) Uani 1 1 d .
C2 C 0.9520(4) 0.2081(4) 0.4257(3) 0.0405(10) Uani 1 1 d .
H2A H 1.0028 0.1535 0.4607 0.049 Uiso 1 1 calc R
H2B H 1.0070 0.2504 0.3963 0.049 Uiso 1 1 calc R
C3 C 0.8976(4) 0.3539(4) 0.5237(2) 0.0383(10) Uani 1 1 d .
C4 C 0.8019(4) 0.4364(4) 0.5604(3) 0.0396(10) Uani 1 1 d .
C5 C 0.8361(4) 0.5007(4) 0.6210(3) 0.0483(11) Uani 1 1 d .
H5 H 0.7743 0.5550 0.6462 0.058 Uiso 1 1 calc R
C6 C 0.9584(4) 0.4868(4) 0.6449(3) 0.0483(12) Uani 1 1 d .
H6 H 0.9783 0.5316 0.6855 0.058 Uiso 1 1 calc R
C7 C 1.0521(4) 0.4060(4) 0.6084(3) 0.0443(11) Uani 1 1 d .
C8 C 1.0205(4) 0.3403(4) 0.5488(3) 0.0417(10) Uani 1 1 d .
H8 H 1.0831 0.2854 0.5247 0.050 Uiso 1 1 calc R
C9 C 1.1857(4) 0.3878(5) 0.6354(3) 0.0631(15) Uani 1 1 d .
H9A H 1.1900 0.3552 0.6867 0.095 Uiso 1 1 calc R
H9B H 1.2132 0.4624 0.6354 0.095 Uiso 1 1 calc R
H9C H 1.2392 0.3342 0.6014 0.095 Uiso 1 1 calc R
C10 C 0.6708(4) 0.4588(4) 0.5341(3) 0.0449(11) Uani 1 1 d .
C11 C 0.7797(4) 0.2254(4) 0.3283(3) 0.0411(10) Uani 1 1 d .
H11A H 0.7306 0.1822 0.2972 0.049 Uiso 1 1 calc R
H11B H 0.7236 0.2742 0.3645 0.049 Uiso 1 1 calc R
C12 C 0.7789(4) 0.3751(4) 0.2295(3) 0.0477(12) Uani 1 1 d .
C13 C 0.6553(4) 0.4288(4) 0.2433(3) 0.0499(12) Uani 1 1 d .
H13 H 0.6120 0.4060 0.2860 0.060 Uiso 1 1 calc R
C14 C 0.5948(5) 0.5168(4) 0.1940(3) 0.0576(14) Uani 1 1 d .
C15 C 0.6620(6) 0.5480(5) 0.1313(3) 0.0709(17) Uani 1 1 d .
H15 H 0.6234 0.6074 0.0982 0.085 Uiso 1 1 calc R
C16 C 0.7853(6) 0.4935(5) 0.1161(3) 0.0670(15) Uani 1 1 d .
H16 H 0.8277 0.5153 0.0727 0.080 Uiso 1 1 calc R
C17 C 0.8461(5) 0.4059(4) 0.1658(3) 0.0516(12) Uani 1 1 d .
C18 C 0.4607(5) 0.5770(5) 0.2114(4) 0.0788(18) Uani 1 1 d .
H18A H 0.4044 0.5418 0.1813 0.118 Uiso 1 1 calc R
H18B H 0.4506 0.6597 0.1987 0.118 Uiso 1 1 calc R
H18C H 0.4419 0.5679 0.2652 0.118 Uiso 1 1 calc R
C19 C 0.9774(5) 0.3459(5) 0.1480(3) 0.0624(14) Uani 1 1 d .
C20 C 0.8168(4) 0.0557(4) 0.4189(3) 0.0422(10) Uani 1 1 d .
H20A H 0.8793 -0.0066 0.4411 0.051 Uiso 1 1 calc R
H20B H 0.7674 0.0983 0.4605 0.051 Uiso 1 1 calc R
C21 C 0.6598(4) -0.0616(4) 0.4025(3) 0.0435(11) Uani 1 1 d .
C22 C 0.5730(4) -0.0991(4) 0.3537(3) 0.0463(11) Uani 1 1 d .
C23 C 0.4932(5) -0.1693(4) 0.3856(3) 0.0554(13) Uani 1 1 d .
H23 H 0.4354 -0.1950 0.3542 0.067 Uiso 1 1 calc R
C24 C 0.4973(5) -0.2014(4) 0.4618(3) 0.0568(13) Uani 1 1 d .
H24 H 0.4429 -0.2487 0.4813 0.068 Uiso 1 1 calc R
C25 C 0.5812(4) -0.1645(4) 0.5099(3) 0.0468(11) Uani 1 1 d .
C26 C 0.6629(4) -0.0950(4) 0.4793(3) 0.0441(11) Uani 1 1 d .
H26 H 0.7209 -0.0707 0.5112 0.053 Uiso 1 1 calc R
C27 C 0.5849(5) -0.1969(5) 0.5944(3) 0.0608(14) Uani 1 1 d .
H27A H 0.6151 -0.2804 0.6003 0.091 Uiso 1 1 calc R
H27B H 0.5017 -0.1763 0.6167 0.091 Uiso 1 1 calc R
H27C H 0.6402 -0.1545 0.6200 0.091 Uiso 1 1 calc R
C28 C 0.5609(5) -0.0637(5) 0.2716(3) 0.0577(14) Uani 1 1 d .
C29 C 1.1311(4) -0.1025(4) 0.2547(3) 0.0432(11) Uani 1 1 d .
C30 C 1.0941(6) -0.2103(4) 0.2619(3) 0.0657(15) Uani 1 1 d .
H30 H 1.0572 -0.2310 0.3077 0.079 Uiso 1 1 calc R
C31 C 1.1124(6) -0.2875(5) 0.2005(3) 0.0702(16) Uani 1 1 d .
H31 H 1.0877 -0.3603 0.2058 0.084 Uiso 1 1 calc R
C32 C 1.1655(5) -0.2597(5) 0.1325(3) 0.0585(13) Uani 1 1 d .
C33 C 1.2018(5) -0.1517(6) 0.1277(3) 0.0717(16) Uani 1 1 d .
H33 H 1.2381 -0.1306 0.0818 0.086 Uiso 1 1 calc R
C34 C 1.1868(5) -0.0740(5) 0.1877(3) 0.0660(15) Uani 1 1 d .
H34 H 1.2143 -0.0023 0.1828 0.079 Uiso 1 1 calc R
C35 C 1.1830(7) -0.3438(6) 0.0646(4) 0.091(2) Uani 1 1 d .
H35A H 1.2267 -0.4203 0.0810 0.137 Uiso 1 1 calc R
H35B H 1.2311 -0.3137 0.0245 0.137 Uiso 1 1 calc R
H35C H 1.1021 -0.3506 0.0454 0.137 Uiso 1 1 calc R
C36 C 0.8551(8) 1.0299(8) 0.1245(5) 0.138(3) Uani 1 1 d .
H36A H 0.8572 1.1089 0.1067 0.207 Uiso 1 1 calc R
H36B H 0.9349 0.9956 0.1460 0.207 Uiso 1 1 calc R
H36C H 0.7900 1.0323 0.1633 0.207 Uiso 1 1 calc R
C37 C 0.8145(8) 0.8104(8) 0.0963(6) 0.156(4) Uani 1 1 d .
H37A H 0.7520 0.8258 0.1370 0.234 Uiso 1 1 calc R
H37B H 0.8946 0.7774 0.1179 0.234 Uiso 1 1 calc R
H37C H 0.7913 0.7554 0.0608 0.234 Uiso 1 1 calc R
C38 C 0.5067(7) 0.2530(7) 0.0900(5) 0.115(3) Uani 1 1 d .
H38A H 0.5274 0.2378 0.0366 0.172 Uiso 1 1 calc R
H38B H 0.5652 0.2006 0.1213 0.172 Uiso 1 1 calc R
H38C H 0.5111 0.3335 0.1014 0.172 Uiso 1 1 calc R
C39 C 0.3451(8) 0.2600(7) 0.2079(4) 0.119(3) Uani 1 1 d .
H39A H 0.3543 0.3404 0.2153 0.178 Uiso 1 1 calc R
H39B H 0.4115 0.2075 0.2336 0.178 Uiso 1 1 calc R
H39C H 0.2653 0.2491 0.2290 0.178 Uiso 1 1 calc R

loop_
_atom_site_aniso_label
_atom_site_aniso_U_11
_atom_site_aniso_U_22
_atom_site_aniso_U_33
_atom_site_aniso_U_23
_atom_site_aniso_U_13
_atom_site_aniso_U_12
S1 0.0452(6) 0.0525(7) 0.0498(8) -0.0052(6) -0.0140(6) -0.0016(5)
S2 0.0658(10) 0.1285(16) 0.0889(13) -0.0028(11) -0.0131(9) -0.0186(10)
S3 0.1100(14) 0.0865(12) 0.0930(14) -0.0048(10) -0.0232(11) -0.0183(11)
O1 0.0359(15) 0.0508(18) 0.0440(18) -0.0123(14) -0.0085(14) -0.0057(14)
O2 0.0415(18) 0.072(2) 0.052(2) -0.0043(17) -0.0084(16) -0.0033(16)
O3 0.0420(18) 0.088(3) 0.059(2) -0.015(2) -0.0036(17) -0.0008(19)
O4 0.0421(17) 0.058(2) 0.057(2) 0.0247(16) -0.0123(16) -0.0092(15)
O5 0.085(3) 0.109(4) 0.113(4) 0.052(3) 0.022(3) -0.007(3)
O6 0.078(3) 0.066(3) 0.103(3) 0.023(2) 0.015(2) 0.007(2)
O7 0.061(2) 0.065(2) 0.0389(18) 0.0068(15) -0.0133(16) -0.0337(18)
O8 0.112(3) 0.104(3) 0.058(3) 0.021(2) -0.028(2) -0.062(3)
O9 0.129(4) 0.093(3) 0.063(3) 0.006(2) -0.038(3) -0.060(3)
O10 0.077(2) 0.066(2) 0.041(2) 0.0056(17) -0.0132(18) 0.0151(19)
O11 0.047(2) 0.078(2) 0.104(3) -0.019(2) -0.018(2) -0.0211(19)
O12 0.066(2) 0.127(4) 0.074(3) 0.023(3) -0.026(2) -0.026(3)
O13 0.081(3) 0.147(5) 0.107(4) 0.060(3) 0.007(3) 0.007(3)
O14 0.080(3) 0.131(4) 0.065(3) 0.024(3) -0.027(2) -0.037(3)
N1 0.0415(19) 0.047(2) 0.031(2) 0.0027(16) -0.0068(16) -0.0016(16)
C1 0.038(2) 0.038(2) 0.036(2) 0.0015(18) -0.0065(19) -0.0089(18)
C2 0.038(2) 0.039(2) 0.045(3) -0.0018(19) -0.006(2) -0.0097(19)
C3 0.044(2) 0.038(2) 0.035(2) 0.0022(18) -0.0075(19) -0.0109(19)
C4 0.035(2) 0.042(2) 0.042(3) 0.0020(19) -0.0015(19) -0.0073(19)
C5 0.050(3) 0.048(3) 0.045(3) -0.007(2) -0.005(2) -0.006(2)
C6 0.053(3) 0.047(3) 0.048(3) -0.006(2) -0.010(2) -0.015(2)
C7 0.044(2) 0.046(3) 0.044(3) 0.001(2) -0.007(2) -0.014(2)
C8 0.040(2) 0.040(2) 0.046(3) -0.004(2) -0.003(2) -0.0081(19)
C9 0.047(3) 0.076(4) 0.069(4) -0.013(3) -0.016(3) -0.017(3)
C10 0.041(2) 0.039(2) 0.054(3) 0.001(2) -0.001(2) -0.007(2)
C11 0.037(2) 0.043(2) 0.044(3) 0.008(2) -0.008(2) -0.0111(19)
C12 0.054(3) 0.038(2) 0.052(3) 0.008(2) -0.020(2) -0.010(2)
C13 0.049(3) 0.048(3) 0.053(3) 0.005(2) -0.010(2) -0.008(2)
C14 0.059(3) 0.046(3) 0.066(4) 0.003(3) -0.019(3) -0.006(2)
C15 0.084(4) 0.050(3) 0.075(4) 0.021(3) -0.022(3) -0.002(3)
C16 0.084(4) 0.062(3) 0.053(3) 0.014(3) -0.008(3) -0.009(3)
C17 0.063(3) 0.042(3) 0.051(3) 0.006(2) -0.011(3) -0.011(2)
C18 0.066(4) 0.062(4) 0.101(5) 0.010(3) -0.018(3) 0.006(3)
C19 0.071(4) 0.061(3) 0.057(3) 0.011(3) 0.001(3) -0.017(3)
C20 0.042(2) 0.046(2) 0.041(3) 0.005(2) -0.010(2) -0.013(2)
C21 0.044(2) 0.042(2) 0.046(3) 0.002(2) -0.006(2) -0.013(2)
C22 0.049(3) 0.050(3) 0.042(3) -0.001(2) -0.010(2) -0.013(2)
C23 0.050(3) 0.052(3) 0.070(4) 0.001(3) -0.014(3) -0.022(2)
C24 0.059(3) 0.053(3) 0.063(4) 0.008(3) -0.005(3) -0.024(3)
C25 0.047(3) 0.041(2) 0.052(3) 0.002(2) -0.001(2) -0.009(2)
C26 0.042(2) 0.042(2) 0.048(3) 0.002(2) -0.007(2) -0.007(2)
C27 0.067(3) 0.060(3) 0.058(3) 0.008(3) 0.000(3) -0.019(3)
C28 0.057(3) 0.064(3) 0.058(3) 0.005(3) -0.013(3) -0.025(3)
C29 0.037(2) 0.047(3) 0.042(3) 0.002(2) -0.004(2) -0.001(2)
C30 0.096(4) 0.054(3) 0.050(3) 0.006(3) 0.011(3) -0.024(3)
C31 0.107(5) 0.046(3) 0.058(4) -0.003(3) 0.002(3) -0.018(3)
C32 0.060(3) 0.063(3) 0.046(3) -0.007(3) -0.006(3) 0.003(3)
C33 0.073(4) 0.094(5) 0.051(4) 0.000(3) 0.013(3) -0.023(3)
C34 0.069(4) 0.072(4) 0.064(4) 0.001(3) 0.002(3) -0.031(3)
C35 0.102(5) 0.096(5) 0.070(4) -0.026(4) 0.001(4) -0.004(4)
C36 0.106(6) 0.168(8) 0.148(8) -0.036(7) -0.057(6) -0.036(6)
C37 0.123(7) 0.132(8) 0.212(11) 0.064(8) -0.055(7) -0.018(6)
C38 0.082(5) 0.144(7) 0.114(6) -0.034(5) -0.006(5) -0.009(5)
C39 0.143(7) 0.140(7) 0.081(5) 0.013(5) -0.022(5) -0.047(6)

loop_
_atom_type_symbol
_atom_type_description
_atom_type_scat_dispersion_real
_atom_type_scat_dispersion_imag
_atom_type_scat_source
C C 0.0033 0.0016 'International Tables Vol C Tables 4.2.6.8 and 6.1.1.4'
H H 0.0000 0.0000 'International Tables Vol C Tables 4.2.6.8 and 6.1.1.4'
N N 0.0061 0.0033 'International Tables Vol C Tables 4.2.6.8 and 6.1.1.4'
O O 0.0106 0.0060 'International Tables Vol C Tables 4.2.6.8 and 6.1.1.4'
S S 0.1246 0.1234 'International Tables Vol C Tables 4.2.6.8 and 6.1.1.4'

loop_
_geom_angle_atom_site_label_1
_geom_angle_atom_site_label_2
_geom_angle_atom_site_label_3
_geom_angle
O10 S1 O11 118.7(2)
O10 S1 N1 107.8(2)
O11 S1 N1 110.7(2)
O10 S1 C29 109.5(2)
O11 S1 C29 107.0(2)
N1 S1 C29 101.90(18)
O12 S2 C36 105.4(4)
O12 S2 C37 105.4(3)
C36 S2 C37 100.1(5)
O13 S3 C39 107.8(4)
O13 S3 C38 104.1(4)
C39 S3 C38 98.5(4)
C3 O1 C2 119.4(3)
C10 O3 H3 109.5
C12 O4 C11 119.1(3)
C19 O5 H2 109.5
C21 O7 C20 118.2(3)
C28 O9 H9 109.5
H14A O14 H14B 109.4
C1 N1 S1 122.5(3)
C1 N1 H1 109.6
S1 N1 H1 109.5
N1 C1 C11 106.4(3)
N1 C1 C20 112.3(3)
C11 C1 C20 107.8(3)
N1 C1 C2 111.0(3)
C11 C1 C2 110.6(3)
C20 C1 C2 108.7(3)
O1 C2 C1 107.5(3)
O1 C2 H2A 110.2
C1 C2 H2A 110.2
O1 C2 H2B 110.2
C1 C2 H2B 110.2
H2A C2 H2B 108.5
O1 C3 C8 124.2(4)
O1 C3 C4 116.2(4)
C8 C3 C4 119.6(4)
C5 C4 C3 117.6(4)
C5 C4 C10 120.3(4)
C3 C4 C10 122.1(4)
C6 C5 C4 122.2(5)
C6 C5 H5 118.9
C4 C5 H5 118.9
C5 C6 C7 119.9(4)
C5 C6 H6 120.1
C7 C6 H6 120.1
C8 C7 C6 119.1(4)
C8 C7 C9 120.5(4)
C6 C7 C9 120.3(4)
C7 C8 C3 121.7(4)
C7 C8 H8 119.2
C3 C8 H8 119.2
C7 C9 H9A 109.5
C7 C9 H9B 109.5
H9A C9 H9B 109.5
C7 C9 H9C 109.5
H9A C9 H9C 109.5
H9B C9 H9C 109.5
O2 C10 O3 121.9(4)
O2 C10 C4 123.8(4)
O3 C10 C4 114.3(4)
O4 C11 C1 105.5(3)
O4 C11 H11A 110.6
C1 C11 H11A 110.6
O4 C11 H11B 110.6
C1 C11 H11B 110.6
H11A C11 H11B 108.8
O4 C12 C13 122.2(5)
O4 C12 C17 116.2(4)
C13 C12 C17 121.3(4)
C12 C13 C14 120.7(5)
C12 C13 H13 119.7
C14 C13 H13 119.7
C15 C14 C13 117.9(5)
C15 C14 C18 122.2(5)
C13 C14 C18 119.9(5)
C14 C15 C16 122.0(5)
C14 C15 H15 119.0
C16 C15 H15 119.0
C15 C16 C17 120.1(5)
C15 C16 H16 120.0
C17 C16 H16 120.0
C12 C17 C16 118.1(5)
C12 C17 C19 122.2(4)
C16 C17 C19 119.7(5)
C14 C18 H18A 109.5
C14 C18 H18B 109.5
H18A C18 H18B 109.5
C14 C18 H18C 109.5
H18A C18 H18C 109.5
H18B C18 H18C 109.5
O6 C19 O5 121.7(6)
O6 C19 C17 126.6(5)
O5 C19 C17 111.7(5)
O7 C20 C1 108.4(3)
O7 C20 H20A 110.0
C1 C20 H20A 110.0
O7 C20 H20B 110.0
C1 C20 H20B 110.0
H20A C20 H20B 108.4
O7 C21 C26 123.7(4)
O7 C21 C22 116.8(4)
C26 C21 C22 119.5(4)
C23 C22 C21 117.9(4)
C23 C22 C28 119.3(4)
C21 C22 C28 122.8(4)
C24 C23 C22 121.8(4)
C24 C23 H23 119.1
C22 C23 H23 119.1
C23 C24 C25 120.6(4)
C23 C24 H24 119.7
C25 C24 H24 119.7
C24 C25 C26 118.7(4)
C24 C25 C27 121.3(4)
C26 C25 C27 120.1(4)
C21 C26 C25 121.4(4)
C21 C26 H26 119.3
C25 C26 H26 119.3
C25 C27 H27A 109.5
C25 C27 H27B 109.5
H27A C27 H27B 109.5
C25 C27 H27C 109.5
H27A C27 H27C 109.5
H27B C27 H27C 109.5
O8 C28 O9 121.5(5)
O8 C28 C22 125.4(5)
O9 C28 C22 113.1(4)
C34 C29 C30 119.7(5)
C34 C29 S1 120.1(4)
C30 C29 S1 120.2(4)
C29 C30 C31 119.4(5)
C29 C30 H30 120.3
C31 C30 H30 120.3
C32 C31 C30 121.8(5)
C32 C31 H31 119.1
C30 C31 H31 119.1
C31 C32 C33 117.0(5)
C31 C32 C35 121.6(5)
C33 C32 C35 121.3(6)
C34 C33 C32 122.7(5)
C34 C33 H33 118.7
C32 C33 H33 118.7
C29 C34 C33 119.3(5)
C29 C34 H34 120.3
C33 C34 H34 120.3
C32 C35 H35A 109.5
C32 C35 H35B 109.5
H35A C35 H35B 109.5
C32 C35 H35C 109.5
H35A C35 H35C 109.5
H35B C35 H35C 109.5
S2 C36 H36A 109.5
S2 C36 H36B 109.5
H36A C36 H36B 109.5
S2 C36 H36C 109.5
H36A C36 H36C 109.5
H36B C36 H36C 109.5
S2 C37 H37A 109.5
S2 C37 H37B 109.5
H37A C37 H37B 109.5
S2 C37 H37C 109.5
H37A C37 H37C 109.5
H37B C37 H37C 109.5
S3 C38 H38A 109.5
S3 C38 H38B 109.5
H38A C38 H38B 109.5
S3 C38 H38C 109.5
H38A C38 H38C 109.5
H38B C38 H38C 109.5
S3 C39 H39A 109.5
S3 C39 H39B 109.5
H39A C39 H39B 109.5
S3 C39 H39C 109.5
H39A C39 H39C 109.5
H39B C39 H39C 109.5

loop_
_geom_bond_atom_site_label_1
_geom_bond_atom_site_label_2
_geom_bond_distance
S1 O10 1.433(3)
S1 O11 1.434(4)
S1 N1 1.634(3)
S1 C29 1.757(5)
S2 O12 1.497(4)
S2 C36 1.745(8)
S2 C37 1.773(8)
S3 O13 1.488(4)
S3 C39 1.736(8)
S3 C38 1.767(7)
O1 C3 1.352(5)
O1 C2 1.417(5)
O2 C10 1.236(5)
O3 C10 1.304(6)
O3 H3 0.8200
O4 C12 1.376(5)
O4 C11 1.423(5)
O5 C19 1.316(6)
O5 H2 0.8200
O6 C19 1.196(6)
O7 C21 1.359(5)
O7 C20 1.421(5)
O8 C28 1.212(6)
O9 C28 1.305(6)
O9 H9 0.8200
O14 H14A 0.8503
O14 H14B 0.8499
N1 C1 1.484(5)
N1 H1 0.8600
C1 C11 1.527(5)
C1 C20 1.529(6)
C1 C2 1.540(5)
C2 H2A 0.9700
C2 H2B 0.9700
C3 C8 1.389(5)
C3 C4 1.412(6)
C4 C5 1.389(6)
C4 C10 1.474(6)
C5 C6 1.375(6)
C5 H5 0.9300
C6 C7 1.387(7)
C6 H6 0.9300
C7 C8 1.375(6)
C7 C9 1.507(6)
C8 H8 0.9300
C9 H9A 0.9600
C9 H9B 0.9600
C9 H9C 0.9600
C11 H11A 0.9700
C11 H11B 0.9700
C12 C13 1.379(7)
C12 C17 1.388(7)
C13 C14 1.392(6)
C13 H13 0.9300
C14 C15 1.376(8)
C14 C18 1.511(7)
C15 C16 1.384(8)
C15 H15 0.9300
C16 C17 1.394(6)
C16 H16 0.9300
C17 C19 1.485(7)
C18 H18A 0.9600
C18 H18B 0.9600
C18 H18C 0.9600
C20 H20A 0.9700
C20 H20B 0.9700
C21 C26 1.381(6)
C21 C22 1.408(6)
C22 C23 1.392(6)
C22 C28 1.478(7)
C23 C24 1.368(7)
C23 H23 0.9300
C24 C25 1.375(6)
C24 H24 0.9300
C25 C26 1.393(6)
C25 C27 1.507(6)
C26 H26 0.9300
C27 H27A 0.9600
C27 H27B 0.9600
C27 H27C 0.9600
C29 C34 1.363(7)
C29 C30 1.376(6)
C30 C31 1.382(7)
C30 H30 0.9300
C31 C32 1.362(7)
C31 H31 0.9300
C32 C33 1.374(7)
C32 C35 1.520(8)
C33 C34 1.368(8)
C33 H33 0.9300
C34 H34 0.9300
C35 H35A 0.9600
C35 H35B 0.9600
C35 H35C 0.9600
C36 H36A 0.9600
C36 H36B 0.9600
C36 H36C 0.9600
C37 H37A 0.9600
C37 H37B 0.9600
C37 H37C 0.9600
C38 H38A 0.9600
C38 H38B 0.9600
C38 H38C 0.9600
C39 H39A 0.9600
C39 H39B 0.9600
C39 H39C 0.9600

loop_
_geom_hbond_atom_site_label_D
_geom_hbond_atom_site_label_H
_geom_hbond_atom_site_label_A
_geom_hbond_distance_DH
_geom_hbond_distance_HA
_geom_hbond_distance_DA
_geom_hbond_angle_DHA
N1 H1 O4 0.86 2.20 2.667(4) 114.0
N1 H1 O6 0.86 2.40 3.256(5) 172.5
C11 H11B O2 0.97 2.64 3.571(6) 160.4
C20 H20A O10 0.97 2.36 3.049(6) 127.3
C39 H39B O8 0.96 2.61 3.504(10) 154.4

loop_
_geom_torsion_atom_site_label_1
_geom_torsion_atom_site_label_2
_geom_torsion_atom_site_label_3
_geom_torsion_atom_site_label_4
_geom_torsion
O10 S1 N1 C1 39.0(4)
O11 S1 N1 C1 -92.3(4)
C29 S1 N1 C1 154.2(3)
S1 N1 C1 C11 167.1(3)
S1 N1 C1 C20 -75.2(4)
S1 N1 C1 C2 46.7(4)
C3 O1 C2 C1 175.4(3)
N1 C1 C2 O1 165.0(3)
C11 C1 C2 O1 47.1(5)
C20 C1 C2 O1 -71.1(4)
C2 O1 C3 C8 -5.9(6)
C2 O1 C3 C4 177.1(4)
O1 C3 C4 C5 177.0(4)
C8 C3 C4 C5 -0.1(6)
O1 C3 C4 C10 -5.8(6)
C8 C3 C4 C10 177.1(4)
C3 C4 C5 C6 0.6(7)
C10 C4 C5 C6 -176.7(4)
C4 C5 C6 C7 -0.3(7)
C5 C6 C7 C8 -0.3(7)
C5 C6 C7 C9 -178.4(4)
C6 C7 C8 C3 0.8(7)
C9 C7 C8 C3 178.9(4)
O1 C3 C8 C7 -177.4(4)
C4 C3 C8 C7 -0.5(6)
C5 C4 C10 O2 154.2(4)
C3 C4 C10 O2 -22.9(7)
C5 C4 C10 O3 -25.1(6)
C3 C4 C10 O3 157.8(4)
C12 O4 C11 C1 174.0(4)
N1 C1 C11 O4 -55.5(4)
C20 C1 C11 O4 -176.1(3)
C2 C1 C11 O4 65.2(4)
C11 O4 C12 C13 30.3(6)
C11 O4 C12 C17 -155.1(4)
O4 C12 C13 C14 173.5(4)
C17 C12 C13 C14 -0.8(7)
C12 C13 C14 C15 0.1(7)
C12 C13 C14 C18 -178.2(5)
C13 C14 C15 C16 0.9(8)
C18 C14 C15 C16 179.2(5)
C14 C15 C16 C17 -1.3(9)
O4 C12 C17 C16 -174.3(4)
C13 C12 C17 C16 0.4(7)
O4 C12 C17 C19 7.9(7)
C13 C12 C17 C19 -177.5(4)
C15 C16 C17 C12 0.7(8)
C15 C16 C17 C19 178.6(5)
C12 C17 C19 O6 20.6(9)
C16 C17 C19 O6 -157.2(6)
C12 C17 C19 O5 -160.6(5)
C16 C17 C19 O5 21.6(7)
C21 O7 C20 C1 -172.6(4)
N1 C1 C20 O7 -65.1(4)
C11 C1 C20 O7 51.8(5)
C2 C1 C20 O7 171.7(3)
C20 O7 C21 C26 -7.1(6)
C20 O7 C21 C22 173.5(4)
O7 C21 C22 C23 179.4(4)
C26 C21 C22 C23 0.0(7)
O7 C21 C22 C28 -2.8(7)
C26 C21 C22 C28 177.8(5)
C21 C22 C23 C24 0.1(7)
C28 C22 C23 C24 -177.7(5)
C22 C23 C24 C25 0.3(8)
C23 C24 C25 C26 -0.8(7)
C23 C24 C25 C27 178.6(5)
O7 C21 C26 C25 -180.0(4)
C22 C21 C26 C25 -0.6(7)
C24 C25 C26 C21 1.0(7)
C27 C25 C26 C21 -178.5(4)
C23 C22 C28 O8 155.5(6)
C21 C22 C28 O8 -22.2(9)
C23 C22 C28 O9 -22.1(7)
C21 C22 C28 O9 160.2(5)
O10 S1 C29 C34 -158.2(4)
O11 S1 C29 C34 -28.4(4)
N1 S1 C29 C34 87.8(4)
O10 S1 C29 C30 22.2(4)
O11 S1 C29 C30 152.0(4)
N1 S1 C29 C30 -91.8(4)
C34 C29 C30 C31 -1.0(8)
S1 C29 C30 C31 178.6(4)
C29 C30 C31 C32 -0.3(9)
C30 C31 C32 C33 0.7(9)
C30 C31 C32 C35 -178.7(6)
C31 C32 C33 C34 0.2(9)
C35 C32 C33 C34 179.7(6)
C30 C29 C34 C33 1.9(8)
S1 C29 C34 C33 -177.7(4)
C32 C33 C34 C29 -1.5(9)
